data_4504893
loop_
_publ_author_name
'Reger, Daniel L.'
'Semeniuc, Radu F.'
'Smith, Mark D.'

_publ_section_title
;
 Metal Complexes of 2,6-Bis[(pyrazol-1-yl)methyl]pyridine:&#x2009; The
 Search for Aryl&#x2212;Pyrazolyl Embrace Interactions as a Synthon for
 Crystal Engineering
;
_journal_issue 3
_journal_name_full 'Crystal Growth &amp; Design'
_journal_page_first 1181
_journal_paper_doi 10.1021/cg049609s
_journal_volume 5
_journal_year 2005
_chemical_formula_moiety 'C13 H13 Cl N5 Pt, B F4'
_chemical_formula_sum 'C13 H13 B Cl F4 N5 Pt'
_chemical_formula_weight 556.63
_chemical_name_systematic
; 
 ? 
;
_space_group_IT_number 15
_symmetry_cell_setting monoclinic
_symmetry_space_group_name_Hall '-C 2yc'
_symmetry_space_group_name_H-M 'C 1 2/c 1'
_atom_sites_solution_hydrogens geom
_atom_sites_solution_primary direct
_atom_sites_solution_secondary difmap
_audit_creation_method SHELXL-97
_cell_angle_alpha 90.00
_cell_angle_beta 112.1340(10)
_cell_angle_gamma 90.00
_cell_formula_units_Z 8
_cell_length_a 16.4622(10)
_cell_length_b 10.5959(6)
_cell_length_c 20.3165(12)
_cell_measurement_reflns_used 6269
_cell_measurement_temperature 150(2)
_cell_measurement_theta_max 27.871
_cell_measurement_theta_min 2.358
_cell_volume 3282.7(3)
_computing_cell_refinement 'SAINT+ NT V6.22 (Bruker, 2001)'
_computing_data_collection 'SMART NT V5.625 (Bruker, 1998)'
_computing_data_reduction 'SAINT+ NT V6.22'
_computing_molecular_graphics 'SHELXTL V6.1 (Sheldrick, 2000)'
_computing_publication_material 'SHELXTL V6.1'
_computing_structure_refinement 'SHELXL-97 (Sheldrick, 1997)'
_computing_structure_solution 'SHELXS-97 (Sheldrick, 1990)'
_diffrn_ambient_temperature 150(2)
_diffrn_measured_fraction_theta_full 0.998
_diffrn_measured_fraction_theta_max 0.998
_diffrn_measurement_device_type 'Bruker SMART APEX CCD diffractometer'
_diffrn_measurement_method 'omega scans'
_diffrn_radiation_monochromator graphite
_diffrn_radiation_source 'fine-focus sealed tube'
_diffrn_radiation_type MoK\a
_diffrn_radiation_wavelength 0.71073
_diffrn_reflns_av_R_equivalents 0.0311
_diffrn_reflns_av_sigmaI/netI 0.0261
_diffrn_reflns_limit_h_max 21
_diffrn_reflns_limit_h_min -21
_diffrn_reflns_limit_k_max 13
_diffrn_reflns_limit_k_min -11
_diffrn_reflns_limit_l_max 26
_diffrn_reflns_limit_l_min -26
_diffrn_reflns_number 15810
_diffrn_reflns_theta_full 27.89
_diffrn_reflns_theta_max 27.89
_diffrn_reflns_theta_min 2.16
_diffrn_standards_decay_% none
_exptl_absorpt_coefficient_mu 8.760
_exptl_absorpt_correction_T_max 1.0000
_exptl_absorpt_correction_T_min 0.3633
_exptl_absorpt_correction_type multi-scan
_exptl_absorpt_process_details '(SADABS, Bruker, 2001)'
_exptl_crystal_colour colorless
_exptl_crystal_density_diffrn 2.253
_exptl_crystal_density_method 'not measured'
_exptl_crystal_description prism
_exptl_crystal_F_000 2096
_exptl_crystal_size_max 0.44
_exptl_crystal_size_mid 0.26
_exptl_crystal_size_min 0.16
_refine_diff_density_max 0.918
_refine_diff_density_min -1.122
_refine_diff_density_rms 0.136
_refine_ls_extinction_method none
_refine_ls_goodness_of_fit_ref 1.156
_refine_ls_hydrogen_treatment constr
_refine_ls_matrix_type full
_refine_ls_number_parameters 226
_refine_ls_number_reflns 3919
_refine_ls_number_restraints 0
_refine_ls_restrained_S_all 1.156
_refine_ls_R_factor_all 0.0237
_refine_ls_R_factor_gt 0.0224
_refine_ls_shift/su_max 0.002
_refine_ls_shift/su_mean 0.000
_refine_ls_structure_factor_coef Fsqd
_refine_ls_weighting_details 'calc w=1/[\s^2^(Fo^2^)+(0.0223P)^2^+9.3882P] where P=(Fo^2^+2Fc^2^)/3'
_refine_ls_weighting_scheme calc
_refine_ls_wR_factor_gt 0.0547
_refine_ls_wR_factor_ref 0.0553
_reflns_number_gt 3778
_reflns_number_total 3919
_reflns_threshold_expression >2sigma(I)
_cod_data_source_file cg049609ssi20041118_040602.cif
_cod_data_source_block cmpd3
_cod_depositor_comments
;
The following automatic conversions were performed:

'_symmetry_cell_setting' value 'Monoclinic' changed to 'monoclinic'
according to /home/saulius/struct/CIF-dictionaries/cif_core.dic
dictionary named 'cif_core.dic' version 2.4.1 from 2010-06-29.

Automatic conversion script
Id: cif_fix_values 1715 2011-07-08 13:25:40Z adriana 
;
_cod_original_sg_symbol_H-M 'C 2/c'
_cod_database_code 4504893

loop_
_symmetry_equiv_pos_as_xyz
'x, y, z'
'-x, y, -z+1/2'
'x+1/2, y+1/2, z'
'-x+1/2, y+1/2, -z+1/2'
'-x, -y, -z'
'x, -y, z-1/2'
'-x+1/2, -y+1/2, -z'
'x+1/2, -y+1/2, z-1/2'

loop_
_atom_site_label
_atom_site_type_symbol
_atom_site_fract_x
_atom_site_fract_y
_atom_site_fract_z
_atom_site_U_iso_or_equiv
_atom_site_adp_type
_atom_site_occupancy
_atom_site_symmetry_multiplicity
_atom_site_calc_flag
_atom_site_refinement_flags
Pt1 Pt 0.588341(7) 0.201884(11) 0.455594(6) 0.01907(5) Uani 1 1 d .
Cl1 Cl 0.70078(5) 0.06041(8) 0.48492(5) 0.02891(17) Uani 1 1 d .
C1 C 0.4204(2) 0.3139(3) 0.44848(17) 0.0207(6) Uani 1 1 d .
C2 C 0.3570(2) 0.4057(3) 0.43690(18) 0.0253(7) Uani 1 1 d .
H2 H 0.3089 0.3920 0.4510 0.030 Uiso 1 1 calc R
C3 C 0.3641(2) 0.5173(3) 0.40481(19) 0.0283(7) Uani 1 1 d .
H3 H 0.3205 0.5807 0.3960 0.034 Uiso 1 1 calc R
C4 C 0.4354(2) 0.5362(3) 0.38547(18) 0.0254(7) Uani 1 1 d .
H4 H 0.4405 0.6119 0.3623 0.030 Uiso 1 1 calc R
C5 C 0.4992(2) 0.4432(3) 0.40034(16) 0.0215(6) Uani 1 1 d .
C6 C 0.4114(2) 0.1881(3) 0.47901(18) 0.0241(7) Uani 1 1 d .
H6A H 0.3570 0.1875 0.4891 0.029 Uiso 1 1 calc R
H6B H 0.4061 0.1213 0.4436 0.029 Uiso 1 1 calc R
C7 C 0.5809(2) 0.4660(3) 0.38581(18) 0.0245(7) Uani 1 1 d .
H7A H 0.5749 0.5469 0.3601 0.029 Uiso 1 1 calc R
H7B H 0.6314 0.4738 0.4316 0.029 Uiso 1 1 calc R
C11 C 0.4885(2) 0.1309(3) 0.60935(18) 0.0290(7) Uani 1 1 d .
H11 H 0.4394 0.1265 0.6231 0.035 Uiso 1 1 calc R
C12 C 0.5746(3) 0.1084(4) 0.65235(19) 0.0313(8) Uani 1 1 d .
H12 H 0.5967 0.0853 0.7011 0.038 Uiso 1 1 calc R
C13 C 0.6226(2) 0.1264(3) 0.60923(18) 0.0278(7) Uani 1 1 d .
H13 H 0.6845 0.1182 0.6243 0.033 Uiso 1 1 calc R
C21 C 0.6168(2) 0.3744(4) 0.2849(2) 0.0349(8) Uani 1 1 d .
H21 H 0.6164 0.4495 0.2593 0.042 Uiso 1 1 calc R
C22 C 0.6355(3) 0.2561(5) 0.2683(2) 0.0371(9) Uani 1 1 d .
H22 H 0.6503 0.2325 0.2291 0.044 Uiso 1 1 calc R
C23 C 0.6286(2) 0.1767(4) 0.3207(2) 0.0319(8) Uani 1 1 d .
H23 H 0.6374 0.0879 0.3230 0.038 Uiso 1 1 calc R
N1 N 0.49135(16) 0.3330(3) 0.43117(13) 0.0182(5) Uani 1 1 d .
N11 N 0.56821(17) 0.1572(3) 0.54343(14) 0.0219(5) Uani 1 1 d .
N12 N 0.48655(17) 0.1602(3) 0.54464(14) 0.0228(5) Uani 1 1 d .
N21 N 0.60745(18) 0.2456(3) 0.36742(15) 0.0244(6) Uani 1 1 d .
N22 N 0.59908(18) 0.3657(3) 0.34402(15) 0.0253(6) Uani 1 1 d .
B1 B 0.1842(3) 0.2329(4) 0.3336(2) 0.0309(9) Uani 1 1 d .
F1 F 0.11058(17) 0.1746(2) 0.28438(13) 0.0450(6) Uani 1 1 d .
F2 F 0.18563(16) 0.2178(2) 0.40226(13) 0.0396(5) Uani 1 1 d .
F3 F 0.1817(2) 0.3612(3) 0.31893(14) 0.0576(8) Uani 1 1 d .
F4 F 0.25910(19) 0.1771(3) 0.33167(16) 0.0566(7) Uani 1 1 d .

loop_
_atom_site_aniso_label
_atom_site_aniso_U_11
_atom_site_aniso_U_22
_atom_site_aniso_U_33
_atom_site_aniso_U_23
_atom_site_aniso_U_13
_atom_site_aniso_U_12
Pt1 0.01443(7) 0.02094(8) 0.02210(7) -0.00054(4) 0.00719(5) 0.00292(4)
Cl1 0.0198(3) 0.0276(4) 0.0406(4) 0.0035(3) 0.0128(3) 0.0080(3)
C1 0.0154(14) 0.0233(16) 0.0228(15) -0.0026(12) 0.0063(11) 0.0008(11)
C2 0.0166(13) 0.0280(18) 0.0307(16) -0.0069(14) 0.0082(12) -0.0004(12)
C3 0.0203(15) 0.0257(18) 0.0349(17) -0.0035(14) 0.0057(13) 0.0064(13)
C4 0.0259(16) 0.0200(16) 0.0275(16) -0.0001(13) 0.0070(13) 0.0008(13)
C5 0.0181(14) 0.0237(16) 0.0214(14) -0.0034(12) 0.0061(11) -0.0006(12)
C6 0.0194(15) 0.0255(17) 0.0271(16) 0.0017(13) 0.0085(13) 0.0014(12)
C7 0.0235(15) 0.0224(17) 0.0298(16) 0.0010(13) 0.0124(13) 0.0000(12)
C11 0.0348(18) 0.0282(19) 0.0277(16) -0.0008(14) 0.0159(14) 0.0011(14)
C12 0.0396(19) 0.0282(19) 0.0240(16) 0.0010(14) 0.0096(14) 0.0008(15)
C13 0.0269(16) 0.0263(18) 0.0244(15) -0.0012(13) 0.0031(13) 0.0032(13)
C21 0.0304(18) 0.047(2) 0.0306(18) 0.0075(16) 0.0157(14) 0.0021(16)
C22 0.0344(19) 0.054(3) 0.0286(18) -0.0051(18) 0.0179(16) 0.0019(19)
C23 0.0274(17) 0.039(2) 0.0324(18) -0.0049(16) 0.0154(14) 0.0051(15)
N1 0.0161(11) 0.0193(13) 0.0185(12) -0.0026(10) 0.0058(9) -0.0011(10)
N11 0.0182(12) 0.0229(14) 0.0235(13) 0.0000(11) 0.0067(10) 0.0036(11)
N12 0.0194(12) 0.0251(14) 0.0251(13) 0.0009(11) 0.0099(10) 0.0017(11)
N21 0.0218(13) 0.0248(15) 0.0286(14) -0.0002(12) 0.0120(11) 0.0018(12)
N22 0.0221(13) 0.0282(16) 0.0273(13) 0.0014(12) 0.0113(11) 0.0012(11)
B1 0.0270(19) 0.030(2) 0.033(2) 0.0019(17) 0.0085(16) -0.0045(16)
F1 0.0409(13) 0.0435(14) 0.0395(13) 0.0042(11) 0.0026(11) -0.0143(11)
F2 0.0383(13) 0.0462(15) 0.0369(12) 0.0012(10) 0.0171(10) -0.0012(10)
F3 0.0686(18) 0.0376(15) 0.0425(14) 0.0102(12) -0.0065(13) -0.0136(13)
F4 0.0411(14) 0.081(2) 0.0564(16) 0.0006(15) 0.0279(13) 0.0075(14)

loop_
_atom_type_symbol
_atom_type_description
_atom_type_scat_dispersion_real
_atom_type_scat_dispersion_imag
_atom_type_scat_source
C C 0.0033 0.0016 'International Tables Vol C Tables 4.2.6.8 and 6.1.1.4'
H H 0.0000 0.0000 'International Tables Vol C Tables 4.2.6.8 and 6.1.1.4'
N N 0.0061 0.0033 'International Tables Vol C Tables 4.2.6.8 and 6.1.1.4'
Cl Cl 0.1484 0.1585 'International Tables Vol C Tables 4.2.6.8 and 6.1.1.4'
Pt Pt -1.7033 8.3905 'International Tables Vol C Tables 4.2.6.8 and 6.1.1.4'
F F 0.0171 0.0103 'International Tables Vol C Tables 4.2.6.8 and 6.1.1.4'
B B 0.0013 0.0007 'International Tables Vol C Tables 4.2.6.8 and 6.1.1.4'

loop_
_geom_angle_atom_site_label_1
_geom_angle_atom_site_label_2
_geom_angle_atom_site_label_3
_geom_angle
N21 Pt1 N11 179.48(11)
N21 Pt1 N1 89.83(11)
N11 Pt1 N1 90.03(11)
N21 Pt1 Cl1 90.02(9)
N11 Pt1 Cl1 90.13(8)
N1 Pt1 Cl1 177.92(8)
N1 C1 C2 121.4(3)
N1 C1 C6 118.0(3)
C2 C1 C6 120.6(3)
C3 C2 C1 119.5(3)
C3 C2 H2 120.2
C1 C2 H2 120.2
C2 C3 C4 119.4(3)
C2 C3 H3 120.3
C4 C3 H3 120.3
C3 C4 C5 119.2(3)
C3 C4 H4 120.4
C5 C4 H4 120.4
N1 C5 C4 121.1(3)
N1 C5 C7 118.6(3)
C4 C5 C7 120.2(3)
N12 C6 C1 111.9(3)
N12 C6 H6A 109.2
C1 C6 H6A 109.2
N12 C6 H6B 109.2
C1 C6 H6B 109.2
H6A C6 H6B 107.9
N22 C7 C5 113.1(3)
N22 C7 H7A 109.0
C5 C7 H7A 109.0
N22 C7 H7B 109.0
C5 C7 H7B 109.0
H7A C7 H7B 107.8
N12 C11 C12 107.5(3)
N12 C11 H11 126.2
C12 C11 H11 126.2
C11 C12 C13 105.6(3)
C11 C12 H12 127.2
C13 C12 H12 127.2
N11 C13 C12 109.6(3)
N11 C13 H13 125.2
C12 C13 H13 125.2
N22 C21 C22 107.7(4)
N22 C21 H21 126.2
C22 C21 H21 126.2
C21 C22 C23 105.9(3)
C21 C22 H22 127.0
C23 C22 H22 127.0
N21 C23 C22 109.2(4)
N21 C23 H23 125.4
C22 C23 H23 125.4
C5 N1 C1 119.4(3)
C5 N1 Pt1 119.9(2)
C1 N1 Pt1 120.6(2)
C13 N11 N12 106.4(3)
C13 N11 Pt1 132.7(2)
N12 N11 Pt1 120.8(2)
C11 N12 N11 110.8(3)
C11 N12 C6 129.7(3)
N11 N12 C6 119.4(3)
C23 N21 N22 106.5(3)
C23 N21 Pt1 132.9(3)
N22 N21 Pt1 120.6(2)
C21 N22 N21 110.7(3)
C21 N22 C7 129.2(3)
N21 N22 C7 119.9(3)
F4 B1 F3 111.6(3)
F4 B1 F1 109.5(4)
F3 B1 F1 109.4(3)
F4 B1 F2 107.5(3)
F3 B1 F2 108.4(4)
F1 B1 F2 110.5(3)

loop_
_geom_bond_atom_site_label_1
_geom_bond_atom_site_label_2
_geom_bond_distance
Pt1 N21 1.987(3)
Pt1 N11 1.991(3)
Pt1 N1 2.032(3)
Pt1 Cl1 2.2798(8)
C1 N1 1.355(4)
C1 C2 1.381(5)
C1 C6 1.501(5)
C2 C3 1.376(5)
C2 H2 0.9500
C3 C4 1.385(5)
C3 H3 0.9500
C4 C5 1.389(5)
C4 H4 0.9500
C5 N1 1.354(4)
C5 C7 1.502(4)
C6 N12 1.467(4)
C6 H6A 0.9900
C6 H6B 0.9900
C7 N22 1.459(4)
C7 H7A 0.9900
C7 H7B 0.9900
C11 N12 1.339(4)
C11 C12 1.377(5)
C11 H11 0.9500
C12 C13 1.397(5)
C12 H12 0.9500
C13 N11 1.339(4)
C13 H13 0.9500
C21 N22 1.341(5)
C21 C22 1.364(6)
C21 H21 0.9500
C22 C23 1.395(6)
C22 H22 0.9500
C23 N21 1.343(5)
C23 H23 0.9500
N11 N12 1.354(4)
N21 N22 1.347(4)
B1 F4 1.381(5)
B1 F3 1.389(6)
B1 F1 1.392(5)
B1 F2 1.395(5)

loop_
_geom_torsion_atom_site_label_1
_geom_torsion_atom_site_label_2
_geom_torsion_atom_site_label_3
_geom_torsion_atom_site_label_4
_geom_torsion
N1 C1 C2 C3 2.4(5)
C6 C1 C2 C3 -176.0(3)
C1 C2 C3 C4 -0.8(5)
C2 C3 C4 C5 -1.4(5)
C3 C4 C5 N1 2.2(5)
C3 C4 C5 C7 -174.6(3)
N1 C1 C6 N12 58.9(4)
C2 C1 C6 N12 -122.7(3)
N1 C5 C7 N22 54.4(4)
C4 C5 C7 N22 -128.7(3)
N12 C11 C12 C13 0.2(4)
C11 C12 C13 N11 -0.5(4)
N22 C21 C22 C23 -0.4(4)
C21 C22 C23 N21 -0.7(4)
C4 C5 N1 C1 -0.7(4)
C7 C5 N1 C1 176.1(3)
C4 C5 N1 Pt1 -177.6(2)
C7 C5 N1 Pt1 -0.8(4)
C2 C1 N1 C5 -1.6(4)
C6 C1 N1 C5 176.8(3)
C2 C1 N1 Pt1 175.3(2)
C6 C1 N1 Pt1 -6.3(4)
N21 Pt1 N1 C5 -37.0(2)
N11 Pt1 N1 C5 143.5(2)
N21 Pt1 N1 C1 146.1(2)
N11 Pt1 N1 C1 -33.4(2)
C12 C13 N11 N12 0.7(4)
C12 C13 N11 Pt1 177.6(3)
N1 Pt1 N11 C13 -141.9(3)
Cl1 Pt1 N11 C13 36.1(3)
N1 Pt1 N11 N12 34.7(3)
Cl1 Pt1 N11 N12 -147.4(2)
C12 C11 N12 N11 0.2(4)
C12 C11 N12 C6 177.7(3)
C13 N11 N12 C11 -0.6(4)
Pt1 N11 N12 C11 -178.0(2)
C13 N11 N12 C6 -178.3(3)
Pt1 N11 N12 C6 4.3(4)
C1 C6 N12 C11 124.4(4)
C1 C6 N12 N11 -58.3(4)
C22 C23 N21 N22 1.5(4)
C22 C23 N21 Pt1 -178.8(3)
N1 Pt1 N21 C23 -143.7(3)
Cl1 Pt1 N21 C23 38.3(3)
N1 Pt1 N21 N22 35.9(2)
Cl1 Pt1 N21 N22 -142.0(2)
C22 C21 N22 N21 1.3(4)
C22 C21 N22 C7 175.6(3)
C23 N21 N22 C21 -1.7(4)
Pt1 N21 N22 C21 178.5(2)
C23 N21 N22 C7 -176.6(3)
Pt1 N21 N22 C7 3.7(4)
C5 C7 N22 C21 129.4(4)
C5 C7 N22 N21 -56.8(4)
